data_4104501
loop_
_publ_author_name
'Annie J. Jiang'
'Jeffrey H. Simpson'
'Peter M\"uller'
'Richard R. Schrock'

_publ_section_title
;
 Fundamental Studies of Tungsten Alkylidene Imido Monoalkoxidepyrrolide
 Complexes
;
_journal_name_full 'Journal of the American Chemical Society'
_journal_page_first 7770
_journal_page_last 7780
_journal_paper_doi 10.1021/ja9012694
_journal_volume 131
_journal_year 2009
_chemical_formula_sum 'C47 H64 Br2 N2 O2 Si W'
_chemical_formula_weight 1060.76
_chemical_name_systematic
; 
 ? 
;
_space_group_IT_number 4
_symmetry_cell_setting monoclinic
_symmetry_space_group_name_Hall 'P 2yb'
_symmetry_space_group_name_H-M 'P 1 21 1'
_atom_sites_solution_hydrogens geom
_atom_sites_solution_primary direct
_atom_sites_solution_secondary difmap
_audit_creation_method SHELXL-97
_cell_angle_alpha 90.00
_cell_angle_beta 97.020(2)
_cell_angle_gamma 90.00
_cell_formula_units_Z 4
_cell_length_a 10.4500(3)
_cell_length_b 33.8470(10)
_cell_length_c 12.9622(4)
_cell_measurement_reflns_used 9863
_cell_measurement_temperature 100(2)
_cell_measurement_theta_max 68.21
_cell_measurement_theta_min 3.68
_cell_volume 4550.4(2)
_computing_cell_refinement 'SAINT 7.4 (Bruker-AXS, 2008)'
_computing_data_collection 'APEX2 2.2 (Bruker-AXS, 2008)'
_computing_data_reduction 'SAINT 7.4 (Bruker-AXS, 2008)'
_computing_molecular_graphics 'Bruker SHELXTL'
_computing_publication_material 'Bruker SHELXTL'
_computing_structure_refinement 'SHELXL-97 (Sheldrick, 2008)'
_computing_structure_solution 'SHELXS-97 (Sheldrick, 2008)'
_diffrn_ambient_temperature 100(2)
_diffrn_detector_area_resol_mean 8.3
_diffrn_measured_fraction_theta_full 0.999
_diffrn_measured_fraction_theta_max 0.999
_diffrn_measurement_device_type 'Bruker Smart APEX CCD'
_diffrn_measurement_method 'omega and phi scans'
_diffrn_radiation_monochromator graphite
_diffrn_radiation_source 'fine-focus sealed tube'
_diffrn_radiation_type CuK\a
_diffrn_radiation_wavelength 1.54178
_diffrn_reflns_av_R_equivalents 0.0337
_diffrn_reflns_av_sigmaI/netI 0.0308
_diffrn_reflns_limit_h_max 12
_diffrn_reflns_limit_h_min -12
_diffrn_reflns_limit_k_max 40
_diffrn_reflns_limit_k_min -39
_diffrn_reflns_limit_l_max 15
_diffrn_reflns_limit_l_min -15
_diffrn_reflns_number 103163
_diffrn_reflns_theta_full 67.73
_diffrn_reflns_theta_max 67.73
_diffrn_reflns_theta_min 2.61
_exptl_absorpt_coefficient_mu 7.304
_exptl_absorpt_correction_T_max 0.6684
_exptl_absorpt_correction_T_min 0.3229
_exptl_absorpt_correction_type multi-scan
_exptl_absorpt_process_details 'SADABS (Sheldrick, 2008)'
_exptl_crystal_colour yellow
_exptl_crystal_density_diffrn 1.548
_exptl_crystal_density_method 'not measured'
_exptl_crystal_description plate
_exptl_crystal_F_000 2136
_exptl_crystal_size_max 0.20
_exptl_crystal_size_mid 0.15
_exptl_crystal_size_min 0.06
_refine_diff_density_max 1.628
_refine_diff_density_min -0.516
_refine_diff_density_rms 0.088
_refine_ls_abs_structure_details 'Flack H D (1983), Acta Cryst. A39, 876-881'
_refine_ls_abs_structure_Flack 0.010(4)
_refine_ls_extinction_method none
_refine_ls_goodness_of_fit_ref 1.032
_refine_ls_hydrogen_treatment constr
_refine_ls_matrix_type full
_refine_ls_number_parameters 1013
_refine_ls_number_reflns 15847
_refine_ls_number_restraints 929
_refine_ls_restrained_S_all 1.004
_refine_ls_R_factor_all 0.0261
_refine_ls_R_factor_gt 0.0255
_refine_ls_shift/su_max 0.002
_refine_ls_shift/su_mean 0.000
_refine_ls_structure_factor_coef Fsqd
_refine_ls_weighting_details 'calc w=1/[\s^2^(Fo^2^)+(0.0340P)^2^+4.8206P] where P=(Fo^2^+2Fc^2^)/3'
_refine_ls_weighting_scheme calc
_refine_ls_wR_factor_gt 0.0615
_refine_ls_wR_factor_ref 0.0618
_reflns_number_gt 15570
_reflns_number_total 15847
_reflns_threshold_expression >2sigma(I)
_cod_data_source_file ja9012694_si_005.cif
_cod_data_source_block d08042
_cod_database_code 4104501

loop_
_symmetry_equiv_pos_as_xyz
'x, y, z'
'-x, y+1/2, -z'

loop_
_atom_site_label
_atom_site_type_symbol
_atom_site_fract_x
_atom_site_fract_y
_atom_site_fract_z
_atom_site_U_iso_or_equiv
_atom_site_adp_type
_atom_site_occupancy
_atom_site_symmetry_multiplicity
_atom_site_calc_flag
_atom_site_refinement_flags
W1 W 0.602894(16) 0.747339(5) 0.471885(12) 0.01425(4) Uani 1 1 d U
C1 C 0.7968(4) 0.74734(14) 0.5241(3) 0.0232(8) Uani 1 1 d U
H1A H 0.8545 0.7520 0.4702 0.028 Uiso 1 1 calc R
H1B H 0.8223 0.7629 0.5880 0.028 Uiso 1 1 calc R
C2 C 0.7617(5) 0.70251(14) 0.5421(3) 0.0316(10) Uani 1 1 d U
H2A H 0.7847 0.6966 0.6169 0.038 Uiso 1 1 calc R
H2B H 0.8176 0.6859 0.5033 0.038 Uiso 1 1 calc R
C3 C 0.6165(5) 0.68889(12) 0.5101(3) 0.0242(9) Uani 1 1 d U
H3A H 0.5695 0.6808 0.5685 0.029 Uiso 1 1 calc R
H3B H 0.6030 0.6703 0.4508 0.029 Uiso 1 1 calc R
N1 N 0.6269(3) 0.73570(9) 0.3429(2) 0.0154(6) Uani 1 1 d U
C11 C 0.6445(4) 0.72208(11) 0.2455(3) 0.0147(7) Uani 1 1 d U
C12 C 0.7575(4) 0.73153(12) 0.2017(3) 0.0181(8) Uani 1 1 d U
C121 C 0.8619(4) 0.75725(12) 0.2582(3) 0.0201(8) Uani 1 1 d U
H121 H 0.8262 0.7699 0.3182 0.024 Uiso 1 1 calc R
C122 C 0.9039(5) 0.79023(15) 0.1888(4) 0.0341(11) Uani 1 1 d U
H12A H 0.9404 0.7786 0.1297 0.051 Uiso 1 1 calc R
H12B H 0.9691 0.8067 0.2290 0.051 Uiso 1 1 calc R
H12C H 0.8291 0.8065 0.1633 0.051 Uiso 1 1 calc R
C123 C 0.9778(4) 0.73200(14) 0.3015(4) 0.0293(10) Uani 1 1 d U
H12D H 0.9510 0.7130 0.3518 0.044 Uiso 1 1 calc R
H12E H 1.0456 0.7491 0.3360 0.044 Uiso 1 1 calc R
H12F H 1.0107 0.7177 0.2445 0.044 Uiso 1 1 calc R
C13 C 0.7747(4) 0.71516(13) 0.1047(3) 0.0236(9) Uani 1 1 d U
H13 H 0.8514 0.7206 0.0748 0.028 Uiso 1 1 calc R
C14 C 0.6814(4) 0.69121(13) 0.0523(3) 0.0256(9) Uani 1 1 d U
H14 H 0.6945 0.6805 -0.0133 0.031 Uiso 1 1 calc R
C15 C 0.5692(4) 0.68267(12) 0.0942(3) 0.0212(8) Uani 1 1 d U
H15 H 0.5058 0.6663 0.0567 0.025 Uiso 1 1 calc R
C16 C 0.5476(4) 0.69781(12) 0.1909(3) 0.0168(8) Uani 1 1 d U
C161 C 0.4220(4) 0.69015(13) 0.2345(3) 0.0213(9) Uani 1 1 d U
H161 H 0.4415 0.6893 0.3119 0.026 Uiso 1 1 calc R
C162 C 0.3296(5) 0.72468(15) 0.2073(4) 0.0344(11) Uani 1 1 d U
H16A H 0.3071 0.7260 0.1318 0.052 Uiso 1 1 calc R
H16B H 0.3715 0.7494 0.2323 0.052 Uiso 1 1 calc R
H16C H 0.2513 0.7208 0.2406 0.052 Uiso 1 1 calc R
C163 C 0.3580(4) 0.65105(14) 0.1997(4) 0.0286(10) Uani 1 1 d U
H16D H 0.3325 0.6516 0.1244 0.043 Uiso 1 1 calc R
H16E H 0.2815 0.6471 0.2353 0.043 Uiso 1 1 calc R
H16F H 0.4189 0.6293 0.2170 0.043 Uiso 1 1 calc R
N2 N 0.4565(3) 0.78694(10) 0.4272(2) 0.0149(6) Uani 1 1 d U
C21 C 0.2859(5) 0.75450(16) 0.5227(3) 0.0331(11) Uani 1 1 d U
H21A H 0.1920 0.7561 0.5212 0.050 Uiso 1 1 calc R
H21B H 0.3273 0.7610 0.5926 0.050 Uiso 1 1 calc R
H21C H 0.3101 0.7277 0.5043 0.050 Uiso 1 1 calc R
C22 C 0.3290(4) 0.78320(13) 0.4461(3) 0.0197(8) Uani 1 1 d U
C23 C 0.2556(4) 0.80939(13) 0.3832(3) 0.0244(9) Uani 1 1 d U
H23 H 0.1651 0.8130 0.3805 0.029 Uiso 1 1 calc R
C24 C 0.3379(4) 0.83001(13) 0.3234(3) 0.0249(9) Uani 1 1 d U
H24 H 0.3133 0.8500 0.2734 0.030 Uiso 1 1 calc R
C25 C 0.4601(4) 0.81573(11) 0.3511(3) 0.0186(8) Uani 1 1 d U
C26 C 0.5824(4) 0.82804(13) 0.3127(3) 0.0218(9) Uani 1 1 d U
H26A H 0.6062 0.8086 0.2623 0.033 Uiso 1 1 calc R
H26B H 0.6510 0.8297 0.3713 0.033 Uiso 1 1 calc R
H26C H 0.5707 0.8540 0.2792 0.033 Uiso 1 1 calc R
O1 O 0.5794(3) 0.75784(8) 0.61820(19) 0.0185(6) Uani 1 1 d U
O2 O 0.8602(3) 0.80976(8) 0.7120(2) 0.0189(6) Uani 1 1 d U
Br1 Br 0.98766(5) 0.850361(16) 0.53615(4) 0.03275(11) Uani 1 1 d U
Br2 Br 0.47130(5) 0.692354(13) 0.75151(3) 0.02824(10) Uani 1 1 d U
Si1 Si 0.97579(11) 0.81343(4) 0.81378(8) 0.0217(2) Uani 1 1 d U
C31 C 0.5644(4) 0.77062(12) 0.7130(3) 0.0160(7) Uani 1 1 d U
C32 C 0.5151(4) 0.74587(13) 0.7857(3) 0.0200(8) Uani 1 1 d U
C33 C 0.4948(4) 0.75913(12) 0.8831(3) 0.0217(9) Uani 1 1 d U
H33 H 0.4618 0.7414 0.9302 0.026 Uiso 1 1 calc R
C34 C 0.5216(4) 0.79763(13) 0.9133(3) 0.0223(9) Uani 1 1 d U
C35 C 0.4984(5) 0.81048(15) 1.0215(3) 0.0309(10) Uani 1 1 d U
H35A H 0.5713 0.8015 1.0721 0.037 Uiso 1 1 calc R
H35B H 0.4191 0.7977 1.0397 0.037 Uiso 1 1 calc R
C36 C 0.4846(5) 0.85513(14) 1.0298(3) 0.0298(10) Uani 1 1 d U
H36A H 0.4028 0.8638 0.9895 0.036 Uiso 1 1 calc R
H36B H 0.4826 0.8627 1.1033 0.036 Uiso 1 1 calc R
C37 C 0.5972(5) 0.87494(15) 0.9880(3) 0.0296(10) Uani 1 1 d U
H37A H 0.6788 0.8652 1.0262 0.035 Uiso 1 1 calc R
H37B H 0.5927 0.9038 0.9991 0.035 Uiso 1 1 calc R
C38 C 0.5962(4) 0.86651(13) 0.8714(3) 0.0237(9) Uani 1 1 d U
H38A H 0.5283 0.8827 0.8318 0.028 Uiso 1 1 calc R
H38B H 0.6801 0.8746 0.8500 0.028 Uiso 1 1 calc R
C39 C 0.5724(4) 0.82334(12) 0.8434(3) 0.0205(8) Uani 1 1 d U
C40 C 0.5955(4) 0.80950(12) 0.7447(3) 0.0175(8) Uani 1 1 d U
C41 C 0.6474(4) 0.83729(12) 0.6695(3) 0.0169(8) Uani 1 1 d U
C42 C 0.7779(4) 0.83565(12) 0.6555(3) 0.0181(8) Uani 1 1 d U
C43 C 0.8212(4) 0.85862(13) 0.5771(3) 0.0210(8) Uani 1 1 d U
C44 C 0.7403(4) 0.88597(12) 0.5225(3) 0.0225(8) Uani 1 1 d U
H44 H 0.7724 0.9022 0.4717 0.027 Uiso 1 1 calc R
C45 C 0.6129(4) 0.88982(12) 0.5412(3) 0.0201(8) Uani 1 1 d U
C46 C 0.5315(5) 0.92226(14) 0.4835(3) 0.0280(10) Uani 1 1 d U
H46A H 0.5582 0.9481 0.5147 0.034 Uiso 1 1 calc R
H46B H 0.5488 0.9226 0.4101 0.034 Uiso 1 1 calc R
C47 C 0.3887(5) 0.91702(13) 0.4866(3) 0.0298(10) Uani 1 1 d U
H47A H 0.3555 0.8966 0.4357 0.036 Uiso 1 1 calc R
H47B H 0.3438 0.9421 0.4666 0.036 Uiso 1 1 calc R
C48 C 0.3600(4) 0.90496(14) 0.5938(4) 0.0288(10) Uani 1 1 d U
H48A H 0.2655 0.9031 0.5945 0.035 Uiso 1 1 calc R
H48B H 0.3937 0.9252 0.6451 0.035 Uiso 1 1 calc R
C49 C 0.4220(4) 0.86530(13) 0.6235(3) 0.0214(8) Uani 1 1 d U
H49A H 0.4102 0.8592 0.6964 0.026 Uiso 1 1 calc R
H49B H 0.3776 0.8445 0.5789 0.026 Uiso 1 1 calc R
C50 C 0.5649(4) 0.86439(12) 0.6122(3) 0.0179(8) Uani 1 1 d U
C51 C 1.1167(6) 0.8437(2) 0.7882(5) 0.0602(19) Uani 1 1 d U
H51A H 1.1524 0.8333 0.7272 0.090 Uiso 1 1 calc R
H51B H 1.1827 0.8427 0.8487 0.090 Uiso 1 1 calc R
H51C H 1.0894 0.8711 0.7751 0.090 Uiso 1 1 calc R
C52 C 0.9124(5) 0.83563(15) 0.9270(3) 0.0349(11) Uani 1 1 d U
H52A H 0.8998 0.8640 0.9155 0.052 Uiso 1 1 calc R
H52B H 0.9739 0.8314 0.9894 0.052 Uiso 1 1 calc R
H52C H 0.8298 0.8233 0.9364 0.052 Uiso 1 1 calc R
C53 C 1.0231(5) 0.76074(14) 0.8390(3) 0.0337(11) Uani 1 1 d U
C54 C 1.0905(6) 0.7436(2) 0.7503(4) 0.062(2) Uani 1 1 d U
H54A H 1.1122 0.7158 0.7652 0.093 Uiso 1 1 calc R
H54B H 1.1696 0.7585 0.7443 0.093 Uiso 1 1 calc R
H54C H 1.0328 0.7454 0.6850 0.093 Uiso 1 1 calc R
C55 C 0.9019(7) 0.73623(15) 0.8514(4) 0.0513(15) Uani 1 1 d U
H55A H 0.9272 0.7092 0.8722 0.077 Uiso 1 1 calc R
H55B H 0.8457 0.7356 0.7851 0.077 Uiso 1 1 calc R
H55C H 0.8556 0.7483 0.9047 0.077 Uiso 1 1 calc R
C56 C 1.1173(6) 0.75727(18) 0.9400(4) 0.0509(17) Uani 1 1 d U
H56A H 1.0788 0.7695 0.9973 0.076 Uiso 1 1 calc R
H56B H 1.1982 0.7707 0.9310 0.076 Uiso 1 1 calc R
H56C H 1.1346 0.7293 0.9558 0.076 Uiso 1 1 calc R
W2 W 0.916217(16) 0.575811(5) 0.738071(12) 0.01675(4) Uani 1 1 d U
C4 C 0.8475(5) 0.62928(12) 0.7815(3) 0.0249(9) Uani 1 1 d U
H4A H 0.8882 0.6395 0.8492 0.030 Uiso 1 1 calc R
H4B H 0.8393 0.6498 0.7267 0.030 Uiso 1 1 calc R
C5 C 0.7240(5) 0.60306(14) 0.7865(3) 0.0302(10) Uani 1 1 d U
H5A H 0.6531 0.6144 0.7377 0.036 Uiso 1 1 calc R
H5B H 0.6984 0.6054 0.8573 0.036 Uiso 1 1 calc R
C6 C 0.7350(4) 0.55716(13) 0.7605(3) 0.0217(8) Uani 1 1 d U
H6A H 0.6803 0.5481 0.6971 0.026 Uiso 1 1 calc R
H6B H 0.7312 0.5390 0.8200 0.026 Uiso 1 1 calc R
N3 N 0.8761(3) 0.58689(9) 0.6046(2) 0.0170(7) Uani 1 1 d U
C211 C 0.8548(4) 0.59838(11) 0.5012(3) 0.0154(7) Uani 1 1 d U
C212 C 0.9568(4) 0.61629(12) 0.4549(3) 0.0190(8) Uani 1 1 d U
C217 C 1.0876(4) 0.62333(13) 0.5187(3) 0.0223(9) Uani 1 1 d U
H217 H 1.1085 0.5997 0.5639 0.027 Uiso 1 1 calc R
C218 C 1.0830(4) 0.65922(14) 0.5889(3) 0.0255(9) Uani 1 1 d U
H21D H 1.1670 0.6627 0.6306 0.038 Uiso 1 1 calc R
H21E H 1.0165 0.6553 0.6350 0.038 Uiso 1 1 calc R
H21F H 1.0626 0.6828 0.5462 0.038 Uiso 1 1 calc R
C219 C 1.1971(5) 0.62909(16) 0.4515(4) 0.0344(11) Uani 1 1 d U
H21G H 1.1778 0.6519 0.4056 0.052 Uiso 1 1 calc R
H21H H 1.2052 0.6054 0.4094 0.052 Uiso 1 1 calc R
H21I H 1.2781 0.6337 0.4964 0.052 Uiso 1 1 calc R
C213 C 0.9316(4) 0.62764(12) 0.3509(3) 0.0211(8) Uani 1 1 d U
H213 H 0.9995 0.6385 0.3174 0.025 Uiso 1 1 calc R
C214 C 0.8114(4) 0.62361(12) 0.2952(3) 0.0217(8) Uani 1 1 d U
H214 H 0.7966 0.6324 0.2252 0.026 Uiso 1 1 calc R
C215 C 0.7118(4) 0.60665(12) 0.3418(3) 0.0219(8) Uani 1 1 d U
H215 H 0.6288 0.6043 0.3033 0.026 Uiso 1 1 calc R
C216 C 0.7318(4) 0.59310(12) 0.4437(3) 0.0179(8) Uani 1 1 d U
C264 C 0.6254(4) 0.57313(14) 0.4954(3) 0.0214(8) Uani 1 1 d U
H264 H 0.6334 0.5824 0.5691 0.026 Uiso 1 1 calc R
C263 C 0.6425(5) 0.52814(13) 0.4975(4) 0.0286(10) Uani 1 1 d U
H26D H 0.5762 0.5161 0.5348 0.043 Uiso 1 1 calc R
H26E H 0.7281 0.5215 0.5329 0.043 Uiso 1 1 calc R
H26F H 0.6341 0.5180 0.4262 0.043 Uiso 1 1 calc R
C262 C 0.4889(4) 0.58310(14) 0.4455(3) 0.0247(9) Uani 1 1 d U
H26G H 0.4773 0.6118 0.4442 0.037 Uiso 1 1 calc R
H26H H 0.4260 0.5710 0.4860 0.037 Uiso 1 1 calc R
H26I H 0.4761 0.5728 0.3743 0.037 Uiso 1 1 calc R
N4 N 1.0917(3) 0.55208(11) 0.7147(3) 0.0235(7) Uani 1 1 d U
C221 C 1.0102(5) 0.50340(14) 0.5741(4) 0.0324(10) Uani 1 1 d U
H22A H 0.9660 0.5207 0.5206 0.049 Uiso 1 1 calc R
H22B H 0.9485 0.4940 0.6197 0.049 Uiso 1 1 calc R
H22C H 1.0468 0.4807 0.5409 0.049 Uiso 1 1 calc R
C222 C 1.1157(5) 0.52576(14) 0.6366(3) 0.0285(9) Uani 1 1 d U
C223 C 1.2451(5) 0.52482(16) 0.6296(4) 0.0376(11) Uani 1 1 d U
H223 H 1.2868 0.5089 0.5835 0.045 Uiso 1 1 calc R
C224 C 1.3054(5) 0.55160(17) 0.7025(4) 0.0390(12) Uani 1 1 d U
H224 H 1.3951 0.5572 0.7144 0.047 Uiso 1 1 calc R
C225 C 1.2121(4) 0.56821(15) 0.7534(3) 0.0288(10) Uani 1 1 d U
C226 C 1.2296(5) 0.59924(16) 0.8367(4) 0.0356(11) Uani 1 1 d U
H22D H 1.2216 0.5871 0.9043 0.053 Uiso 1 1 calc R
H22E H 1.1634 0.6197 0.8221 0.053 Uiso 1 1 calc R
H22F H 1.3152 0.6112 0.8382 0.053 Uiso 1 1 calc R
O3 O 0.9631(3) 0.56529(8) 0.88755(19) 0.0183(6) Uani 1 1 d U
O4 O 0.7560(3) 0.50560(8) 0.9715(2) 0.0173(6) Uani 1 1 d U
Br3 Br 1.02947(5) 0.632889(13) 1.04436(4) 0.02849(11) Uani 1 1 d U
Br5 Br 0.57557(4) 0.456042(15) 0.81289(3) 0.02760(10) Uani 1 1 d U
Si2 Si 0.69404(10) 0.49888(3) 1.08359(8) 0.0179(2) Uani 1 1 d U
C231 C 1.0149(4) 0.55173(12) 0.9800(3) 0.0162(7) Uani 1 1 d U
C232 C 1.0587(4) 0.57753(12) 1.0609(3) 0.0179(7) Uani 1 1 d U
C233 C 1.1173(4) 0.56394(12) 1.1558(3) 0.0187(8) Uani 1 1 d U
H233 H 1.1487 0.5823 1.2082 0.022 Uiso 1 1 calc R
C234 C 1.1306(4) 0.52385(13) 1.1754(3) 0.0191(8) Uani 1 1 d U
C235 C 1.1865(4) 0.51076(13) 1.2839(3) 0.0241(9) Uani 1 1 d U
H23A H 1.2682 0.5251 1.3042 0.029 Uiso 1 1 calc R
H23B H 1.1257 0.5182 1.3336 0.029 Uiso 1 1 calc R
C236 C 1.2122(8) 0.46663(17) 1.2924(5) 0.069(2) Uani 1 1 d U
H23C H 1.2979 0.4613 1.2704 0.083 Uiso 1 1 calc R
H23D H 1.2160 0.4589 1.3664 0.083 Uiso 1 1 calc R
C237 C 1.1209(8) 0.44258(16) 1.2336(4) 0.0598(19) Uani 1 1 d U
H23E H 1.0409 0.4429 1.2674 0.072 Uiso 1 1 calc R
H23F H 1.1538 0.4151 1.2373 0.072 Uiso 1 1 calc R
C238 C 1.0858(4) 0.45286(13) 1.1214(3) 0.0230(9) Uani 1 1 d U
H23G H 0.9998 0.4416 1.0975 0.028 Uiso 1 1 calc R
H23H H 1.1486 0.4402 1.0806 0.028 Uiso 1 1 calc R
C239 C 1.0829(4) 0.49697(12) 1.0983(3) 0.0169(8) Uani 1 1 d U
C240 C 1.0246(4) 0.51074(11) 1.0014(3) 0.0146(7) Uani 1 1 d U
C241 C 0.9582(4) 0.48289(12) 0.9218(3) 0.0167(8) Uani 1 1 d U
C242 C 0.8233(4) 0.48104(12) 0.9137(3) 0.0164(8) Uani 1 1 d U
C243 C 0.7585(4) 0.45631(12) 0.8381(3) 0.0178(8) Uani 1 1 d U
C244 C 0.8239(4) 0.43237(12) 0.7775(3) 0.0188(8) Uani 1 1 d U
H244 H 0.7775 0.4151 0.7286 0.023 Uiso 1 1 calc R
C245 C 0.9576(4) 0.43307(12) 0.7871(3) 0.0185(8) Uani 1 1 d U
C246 C 1.0255(4) 0.40494(13) 0.7204(3) 0.0239(9) Uani 1 1 d U
H24A H 0.9775 0.3797 0.7125 0.029 Uiso 1 1 calc R
H24B H 1.0268 0.4165 0.6504 0.029 Uiso 1 1 calc R
C247 C 1.1624(4) 0.39715(13) 0.7692(3) 0.0256(9) Uani 1 1 d U
H24C H 1.2077 0.3805 0.7223 0.031 Uiso 1 1 calc R
H24D H 1.1615 0.3828 0.8357 0.031 Uiso 1 1 calc R
C248 C 1.2325(4) 0.43632(14) 0.7885(3) 0.0265(9) Uani 1 1 d U
H24E H 1.2315 0.4505 0.7216 0.032 Uiso 1 1 calc R
H24F H 1.3236 0.4311 0.8158 0.032 Uiso 1 1 calc R
C249 C 1.1719(4) 0.46252(13) 0.8651(3) 0.0214(8) Uani 1 1 d U
H24G H 1.2094 0.4555 0.9366 0.026 Uiso 1 1 calc R
H24H H 1.1949 0.4904 0.8530 0.026 Uiso 1 1 calc R
C250 C 1.0266(4) 0.45919(12) 0.8576(3) 0.0183(8) Uani 1 1 d U
C251 C 0.6684(5) 0.44517(13) 1.1027(3) 0.0288(10) Uani 1 1 d U
H25A H 0.6121 0.4346 1.0430 0.043 Uiso 1 1 calc R
H25B H 0.6280 0.4411 1.1662 0.043 Uiso 1 1 calc R
H25C H 0.7516 0.4315 1.1089 0.043 Uiso 1 1 calc R
C252 C 0.8086(4) 0.51754(15) 1.1948(3) 0.0281(10) Uani 1 1 d U
H25D H 0.8815 0.4993 1.2081 0.042 Uiso 1 1 calc R
H25E H 0.7641 0.5195 1.2569 0.042 Uiso 1 1 calc R
H25F H 0.8402 0.5437 1.1777 0.042 Uiso 1 1 calc R
C253 C 0.5408(4) 0.52904(13) 1.0745(3) 0.0236(9) Uani 1 1 d U
C254 C 0.4313(5) 0.51250(19) 0.9979(4) 0.0457(14) Uani 1 1 d U
H25G H 0.4214 0.4842 1.0109 0.069 Uiso 1 1 calc R
H25H H 0.4513 0.5164 0.9267 0.069 Uiso 1 1 calc R
H25I H 0.3509 0.5262 1.0070 0.069 Uiso 1 1 calc R
C255 C 0.5693(5) 0.57182(16) 1.0456(4) 0.0414(12) Uani 1 1 d U
H25J H 0.5959 0.5725 0.9758 0.062 Uiso 1 1 calc R
H25K H 0.6386 0.5824 1.0958 0.062 Uiso 1 1 calc R
H25L H 0.4915 0.5879 1.0470 0.062 Uiso 1 1 calc R
C256 C 0.4943(5) 0.52918(16) 1.1823(4) 0.0336(11) Uani 1 1 d U
H25M H 0.4177 0.5459 1.1809 0.050 Uiso 1 1 calc R
H25N H 0.5628 0.5395 1.2336 0.050 Uiso 1 1 calc R
H25O H 0.4729 0.5022 1.2013 0.050 Uiso 1 1 calc R

loop_
_atom_site_aniso_label
_atom_site_aniso_U_11
_atom_site_aniso_U_22
_atom_site_aniso_U_33
_atom_site_aniso_U_23
_atom_site_aniso_U_13
_atom_site_aniso_U_12
W1 0.01823(8) 0.01304(8) 0.01123(7) -0.00056(6) 0.00076(6) 0.00127(7)
C1 0.0199(18) 0.030(2) 0.0171(17) -0.0058(18) -0.0084(14) 0.0072(19)
C2 0.040(3) 0.029(2) 0.025(2) -0.0026(18) -0.0029(19) 0.009(2)
C3 0.041(3) 0.0085(19) 0.023(2) 0.0012(15) 0.0063(18) 0.0007(18)
N1 0.0149(15) 0.0153(16) 0.0152(14) 0.0007(12) -0.0012(12) -0.0010(13)
C11 0.0207(19) 0.0139(19) 0.0096(16) -0.0004(13) 0.0025(14) 0.0042(16)
C12 0.0193(19) 0.0171(19) 0.0179(18) 0.0035(14) 0.0022(14) 0.0034(16)
C121 0.0190(19) 0.021(2) 0.0215(18) 0.0022(15) 0.0059(15) -0.0032(16)
C122 0.040(3) 0.027(2) 0.036(2) 0.0027(19) 0.006(2) -0.010(2)
C123 0.022(2) 0.031(2) 0.034(2) -0.0008(19) -0.0014(18) 0.0010(19)
C13 0.025(2) 0.028(2) 0.0192(19) 0.0015(16) 0.0073(16) 0.0055(18)
C14 0.034(2) 0.027(2) 0.0173(19) -0.0028(17) 0.0081(17) 0.005(2)
C15 0.024(2) 0.020(2) 0.0194(18) -0.0025(15) -0.0001(16) 0.0022(17)
C16 0.0215(19) 0.018(2) 0.0112(16) 0.0021(14) 0.0022(14) 0.0007(16)
C161 0.020(2) 0.028(2) 0.0158(18) -0.0064(16) 0.0009(15) -0.0074(18)
C162 0.025(2) 0.035(3) 0.044(3) -0.006(2) 0.008(2) 0.001(2)
C163 0.023(2) 0.034(3) 0.030(2) 0.0008(19) 0.0041(18) -0.012(2)
N2 0.0134(15) 0.0144(16) 0.0169(15) -0.0008(12) 0.0017(12) 0.0067(13)
C21 0.031(2) 0.041(3) 0.028(2) 0.001(2) 0.0078(18) -0.009(2)
C22 0.0150(18) 0.022(2) 0.0218(19) -0.0070(15) 0.0017(15) 0.0004(16)
C23 0.018(2) 0.023(2) 0.031(2) -0.0096(17) -0.0022(16) 0.0055(18)
C24 0.028(2) 0.021(2) 0.023(2) -0.0029(16) -0.0061(17) 0.0022(18)
C25 0.025(2) 0.0108(19) 0.0187(18) -0.0016(14) -0.0011(15) 0.0002(16)
C26 0.026(2) 0.021(2) 0.0184(19) 0.0010(16) 0.0023(16) -0.0016(18)
O1 0.0269(14) 0.0170(15) 0.0116(12) -0.0015(10) 0.0026(10) -0.0010(12)
O2 0.0197(14) 0.0193(15) 0.0177(13) 0.0014(11) 0.0018(11) -0.0006(12)
Br1 0.0283(2) 0.0450(3) 0.0268(2) 0.0108(2) 0.01065(18) 0.0032(2)
Br2 0.0448(3) 0.0164(2) 0.0252(2) 0.00163(17) 0.01098(19) -0.0052(2)
Si1 0.0219(6) 0.0242(6) 0.0182(5) 0.0023(4) -0.0009(4) -0.0021(5)
C31 0.0169(18) 0.0166(19) 0.0142(17) 0.0024(14) 0.0004(14) 0.0026(16)
C32 0.027(2) 0.0127(18) 0.0197(17) 0.0006(16) 0.0013(14) -0.0019(18)
C33 0.028(2) 0.022(2) 0.0154(17) 0.0079(14) 0.0049(16) 0.0059(17)
C34 0.027(2) 0.026(2) 0.0133(18) 0.0017(15) 0.0019(16) 0.0063(18)
C35 0.040(3) 0.036(3) 0.017(2) -0.0015(17) 0.0047(18) 0.004(2)
C36 0.041(3) 0.035(3) 0.0131(18) -0.0077(17) 0.0032(17) 0.006(2)
C37 0.035(3) 0.030(2) 0.022(2) -0.0091(17) -0.0031(18) 0.006(2)
C38 0.027(2) 0.023(2) 0.0197(19) -0.0059(16) -0.0010(16) -0.0005(19)
C39 0.023(2) 0.020(2) 0.0176(18) -0.0003(15) -0.0026(15) 0.0020(17)
C40 0.0179(19) 0.0177(19) 0.0161(17) 0.0024(14) -0.0018(14) 0.0014(16)
C41 0.025(2) 0.0128(19) 0.0127(17) -0.0048(14) 0.0017(15) 0.0004(16)
C42 0.026(2) 0.0147(19) 0.0127(17) 0.0002(14) -0.0021(15) 0.0019(17)
C43 0.020(2) 0.026(2) 0.0177(18) 0.0012(15) 0.0054(15) 0.0022(18)
C44 0.036(2) 0.016(2) 0.0161(18) 0.0014(15) 0.0044(16) -0.0003(18)
C45 0.029(2) 0.0146(19) 0.0145(17) -0.0001(14) -0.0044(15) 0.0028(17)
C46 0.038(3) 0.020(2) 0.025(2) 0.0053(17) -0.0019(18) 0.006(2)
C47 0.041(3) 0.014(2) 0.030(2) 0.0012(17) -0.0128(19) 0.009(2)
C48 0.026(2) 0.024(2) 0.034(2) -0.0028(18) -0.0068(18) 0.0016(19)
C49 0.024(2) 0.020(2) 0.0201(19) 0.0003(16) -0.0008(16) -0.0019(18)
C50 0.0223(19) 0.0147(19) 0.0154(17) -0.0046(14) -0.0029(15) 0.0001(16)
C51 0.049(3) 0.087(5) 0.041(3) 0.016(3) -0.007(2) -0.048(4)
C52 0.046(3) 0.033(3) 0.023(2) -0.0095(19) -0.0054(19) 0.011(2)
C53 0.045(3) 0.032(2) 0.022(2) -0.0034(17) -0.0071(19) 0.015(2)
C54 0.065(4) 0.084(5) 0.033(3) -0.024(3) -0.013(2) 0.046(4)
C55 0.091(4) 0.025(3) 0.033(3) 0.007(2) -0.011(3) -0.012(3)
C56 0.060(3) 0.060(4) 0.026(2) -0.010(2) -0.017(2) 0.042(3)
W2 0.01759(8) 0.01667(9) 0.01537(8) 0.00408(7) -0.00041(6) 0.00092(8)
C4 0.043(3) 0.0102(19) 0.0212(19) 0.0010(15) 0.0017(18) 0.0101(18)
C5 0.037(3) 0.030(2) 0.024(2) 0.0070(18) 0.0050(18) 0.005(2)
C6 0.0159(19) 0.027(2) 0.0227(19) 0.0082(16) 0.0034(15) -0.0039(17)
N3 0.0145(15) 0.0179(18) 0.0188(15) 0.0008(12) 0.0035(12) -0.0009(13)
C211 0.0188(18) 0.0143(19) 0.0133(16) 0.0004(14) 0.0022(14) 0.0029(16)
C212 0.023(2) 0.016(2) 0.0189(18) -0.0023(14) 0.0054(15) 0.0023(17)
C217 0.022(2) 0.022(2) 0.024(2) 0.0043(16) 0.0071(16) 0.0003(18)
C218 0.021(2) 0.027(2) 0.028(2) 0.0015(17) 0.0022(17) -0.0035(19)
C219 0.024(2) 0.042(3) 0.038(3) -0.002(2) 0.0114(19) 0.001(2)
C213 0.026(2) 0.015(2) 0.0234(19) 0.0031(15) 0.0086(16) 0.0017(17)
C214 0.032(2) 0.016(2) 0.0175(18) 0.0034(15) 0.0044(16) 0.0021(18)
C215 0.027(2) 0.019(2) 0.0191(18) -0.0042(15) -0.0029(15) 0.0037(17)
C216 0.0199(19) 0.0129(18) 0.0209(18) -0.0022(15) 0.0030(15) 0.0017(16)
C264 0.0235(19) 0.023(2) 0.0173(17) -0.0001(16) 0.0012(14) -0.0030(19)
C263 0.028(2) 0.023(2) 0.035(2) 0.0017(18) 0.0009(19) -0.0013(19)
C262 0.021(2) 0.027(2) 0.026(2) -0.0004(17) 0.0032(16) -0.0014(18)
N4 0.0216(17) 0.027(2) 0.0214(16) 0.0075(14) 0.0021(13) 0.0079(15)
C221 0.038(3) 0.028(3) 0.032(2) 0.0056(19) 0.009(2) 0.010(2)
C222 0.034(2) 0.023(2) 0.029(2) 0.0114(17) 0.0079(18) 0.0117(19)
C223 0.036(3) 0.038(3) 0.041(3) 0.014(2) 0.013(2) 0.012(2)
C224 0.022(2) 0.050(3) 0.045(3) 0.021(2) 0.007(2) 0.007(2)
C225 0.0142(18) 0.040(3) 0.032(2) 0.0166(18) -0.0003(16) 0.0004(19)
C226 0.028(2) 0.042(3) 0.035(2) 0.010(2) -0.0025(19) -0.001(2)
O3 0.0204(14) 0.0202(15) 0.0129(12) 0.0038(10) -0.0040(10) -0.0031(12)
O4 0.0185(13) 0.0169(14) 0.0168(12) -0.0011(10) 0.0025(10) 0.0002(11)
Br3 0.0389(3) 0.0140(2) 0.0293(2) -0.00148(17) -0.00908(19) -0.0002(2)
Br5 0.0163(2) 0.0392(3) 0.0268(2) -0.00958(19) 0.00052(16) -0.00614(19)
Si2 0.0171(5) 0.0206(6) 0.0160(5) -0.0014(4) 0.0023(4) -0.0017(4)
C231 0.0167(18) 0.0143(18) 0.0175(17) 0.0013(14) 0.0017(14) -0.0014(16)
C232 0.0202(18) 0.0066(16) 0.0273(18) -0.0002(15) 0.0043(14) -0.0008(17)
C233 0.0210(19) 0.0169(19) 0.0172(17) -0.0033(14) -0.0018(15) -0.0067(16)
C234 0.0179(19) 0.021(2) 0.0183(18) 0.0002(15) 0.0006(15) -0.0023(17)
C235 0.023(2) 0.028(2) 0.0200(19) 0.0030(16) -0.0031(16) -0.0020(18)
C236 0.116(6) 0.037(3) 0.041(3) 0.012(2) -0.042(4) -0.005(4)
C237 0.121(6) 0.023(3) 0.029(3) 0.006(2) -0.016(3) 0.002(3)
C238 0.027(2) 0.018(2) 0.023(2) 0.0035(16) -0.0018(16) -0.0008(18)
C239 0.0171(19) 0.0158(19) 0.0181(18) 0.0027(14) 0.0031(15) 0.0010(16)
C240 0.0137(18) 0.0137(18) 0.0162(17) -0.0032(14) 0.0007(14) 0.0016(15)
C241 0.0209(19) 0.0132(19) 0.0151(18) 0.0035(14) -0.0007(15) -0.0003(16)
C242 0.0174(18) 0.0145(19) 0.0168(17) 0.0006(14) -0.0003(14) -0.0018(16)
C243 0.0106(17) 0.022(2) 0.0202(18) -0.0022(15) -0.0019(14) -0.0042(16)
C244 0.0192(19) 0.018(2) 0.0188(18) -0.0037(15) -0.0004(15) -0.0018(16)
C245 0.023(2) 0.0143(19) 0.0179(18) -0.0007(14) 0.0025(15) 0.0035(17)
C246 0.028(2) 0.019(2) 0.025(2) -0.0065(16) 0.0046(17) 0.0025(18)
C247 0.027(2) 0.022(2) 0.028(2) -0.0036(17) 0.0082(18) 0.0074(19)
C248 0.022(2) 0.033(2) 0.026(2) -0.0008(18) 0.0071(17) 0.0024(19)
C249 0.020(2) 0.022(2) 0.0214(19) -0.0012(16) 0.0004(15) 0.0002(18)
C250 0.0204(19) 0.017(2) 0.0173(17) 0.0033(14) 0.0007(14) 0.0023(16)
C251 0.038(3) 0.022(2) 0.028(2) 0.0042(17) 0.0103(19) -0.001(2)
C252 0.022(2) 0.044(3) 0.0176(19) -0.0074(18) -0.0009(16) -0.001(2)
C253 0.019(2) 0.027(2) 0.026(2) -0.0078(17) 0.0052(16) 0.0031(18)
C254 0.030(3) 0.058(4) 0.045(3) -0.023(3) -0.011(2) 0.015(3)
C255 0.044(3) 0.033(3) 0.050(3) 0.003(2) 0.019(2) 0.009(2)
C256 0.024(2) 0.046(3) 0.033(2) -0.006(2) 0.0124(19) 0.001(2)

loop_
_atom_type_symbol
_atom_type_description
_atom_type_scat_dispersion_real
_atom_type_scat_dispersion_imag
_atom_type_scat_source
C C 0.0181 0.0091 'International Tables Vol C Tables 4.2.6.8 and 6.1.1.4'
H H 0.0000 0.0000 'International Tables Vol C Tables 4.2.6.8 and 6.1.1.4'
N N 0.0311 0.0180 'International Tables Vol C Tables 4.2.6.8 and 6.1.1.4'
O O 0.0492 0.0322 'International Tables Vol C Tables 4.2.6.8 and 6.1.1.4'
Si Si 0.2541 0.3302 'International Tables Vol C Tables 4.2.6.8 and 6.1.1.4'
Br Br -0.6763 1.2805 'International Tables Vol C Tables 4.2.6.8 and 6.1.1.4'
W W -5.4734 5.5774 'International Tables Vol C Tables 4.2.6.8 and 6.1.1.4'

loop_
_geom_angle_atom_site_label_1
_geom_angle_atom_site_label_2
_geom_angle_atom_site_label_3
_geom_angle
N1 W1 O1 177.25(13)
N1 W1 C3 89.99(16)
O1 W1 C3 87.39(14)
N1 W1 C1 93.63(15)
O1 W1 C1 85.25(14)
C3 W1 C1 83.30(19)
N1 W1 N2 93.77(13)
O1 W1 N2 88.70(12)
C3 W1 N2 136.51(16)
C1 W1 N2 139.42(16)
C2 C1 W1 79.2(2)
C1 C2 C3 118.0(4)
C2 C3 W1 79.5(2)
C11 N1 W1 173.3(3)
N1 C11 C12 120.4(3)
N1 C11 C16 118.9(3)
C12 C11 C16 120.7(3)
C13 C12 C11 118.5(4)
C13 C12 C121 119.7(4)
C11 C12 C121 121.8(3)
C12 C121 C122 112.2(3)
C12 C121 C123 110.3(3)
C122 C121 C123 110.6(4)
C14 C13 C12 120.7(4)
C13 C14 C15 120.8(4)
C14 C15 C16 120.9(4)
C15 C16 C11 118.4(4)
C15 C16 C161 120.9(4)
C11 C16 C161 120.7(3)
C16 C161 C163 114.0(4)
C16 C161 C162 109.6(4)
C163 C161 C162 110.7(4)
C22 N2 C25 107.4(3)
C22 N2 W1 125.8(3)
C25 N2 W1 124.8(3)
C23 C22 N2 108.3(4)
C23 C22 C21 128.4(4)
N2 C22 C21 123.3(4)
C22 C23 C24 108.2(4)
C25 C24 C23 107.0(4)
C24 C25 N2 109.1(4)
C24 C25 C26 128.7(4)
N2 C25 C26 122.2(4)
C31 O1 W1 171.4(3)
C42 O2 Si1 135.5(3)
O2 Si1 C52 111.2(2)
O2 Si1 C51 114.2(2)
C52 Si1 C51 106.7(3)
O2 Si1 C53 102.48(18)
C52 Si1 C53 111.3(2)
C51 Si1 C53 111.0(3)
O1 C31 C32 121.3(4)
O1 C31 C40 121.7(3)
C32 C31 C40 116.9(3)
C33 C32 C31 122.0(4)
C33 C32 Br2 117.5(3)
C31 C32 Br2 120.5(3)
C34 C33 C32 121.2(4)
C33 C34 C39 118.7(4)
C33 C34 C35 119.0(4)
C39 C34 C35 122.3(4)
C34 C35 C36 112.2(4)
C37 C36 C35 109.3(4)
C36 C37 C38 111.0(4)
C39 C38 C37 113.2(4)
C34 C39 C40 119.9(4)
C34 C39 C38 120.3(4)
C40 C39 C38 119.7(4)
C31 C40 C39 121.1(4)
C31 C40 C41 119.0(3)
C39 C40 C41 119.7(4)
C42 C41 C50 120.1(4)
C42 C41 C40 119.6(3)
C50 C41 C40 120.3(4)
O2 C42 C41 120.8(4)
O2 C42 C43 120.3(4)
C41 C42 C43 118.7(4)
C44 C43 C42 120.7(4)
C44 C43 Br1 118.5(3)
C42 C43 Br1 120.7(3)
C43 C44 C45 120.7(4)
C44 C45 C50 119.1(4)
C44 C45 C46 118.0(4)
C50 C45 C46 122.8(4)
C47 C46 C45 113.3(4)
C46 C47 C48 111.4(4)
C47 C48 C49 110.1(4)
C50 C49 C48 112.8(4)
C45 C50 C41 120.2(4)
C45 C50 C49 119.2(4)
C41 C50 C49 120.6(4)
C54 C53 C55 109.4(5)
C54 C53 C56 107.7(4)
C55 C53 C56 108.5(5)
C54 C53 Si1 111.5(4)
C55 C53 Si1 109.2(4)
C56 C53 Si1 110.4(3)
N3 W2 O3 178.08(13)
N3 W2 C6 95.24(15)
O3 W2 C6 85.87(14)
N3 W2 C4 91.85(16)
O3 W2 C4 86.74(14)
C6 W2 C4 82.68(19)
N3 W2 N4 92.73(14)
O3 W2 N4 87.43(12)
C6 W2 N4 139.08(17)
C4 W2 N4 137.13(18)
C5 C4 W2 80.2(2)
C4 C5 C6 117.3(4)
C5 C6 W2 79.8(3)
C211 N3 W2 174.1(3)
N3 C211 C216 120.0(4)
N3 C211 C212 119.2(3)
C216 C211 C212 120.8(3)
C213 C212 C211 117.5(4)
C213 C212 C217 122.1(4)
C211 C212 C217 120.4(3)
C218 C217 C212 110.9(4)
C218 C217 C219 108.6(4)
C212 C217 C219 113.1(4)
C214 C213 C212 122.1(4)
C213 C214 C215 119.8(4)
C214 C215 C216 121.1(4)
C215 C216 C211 118.6(4)
C215 C216 C264 122.1(4)
C211 C216 C264 119.3(3)
C216 C264 C262 114.1(3)
C216 C264 C263 111.0(4)
C262 C264 C263 109.1(4)
C222 N4 C225 105.9(4)
C222 N4 W2 126.8(3)
C225 N4 W2 124.8(3)
C223 C222 N4 109.3(5)
C223 C222 C221 128.6(5)
N4 C222 C221 122.1(4)
C222 C223 C224 107.8(5)
C225 C224 C223 107.7(5)
C224 C225 N4 109.2(4)
C224 C225 C226 127.2(4)
N4 C225 C226 123.5(4)
C231 O3 W2 165.7(3)
C242 O4 Si2 132.1(2)
O4 Si2 C251 108.98(18)
O4 Si2 C252 110.14(18)
C251 Si2 C252 108.5(2)
O4 Si2 C253 106.64(17)
C251 Si2 C253 113.7(2)
C252 Si2 C253 108.9(2)
O3 C231 C232 121.2(4)
O3 C231 C240 121.6(3)
C232 C231 C240 117.2(3)
C233 C232 C231 121.8(4)
C233 C232 Br3 118.3(3)
C231 C232 Br3 119.8(3)
C232 C233 C234 120.8(4)
C233 C234 C239 119.3(4)
C233 C234 C235 118.2(4)
C239 C234 C235 122.3(4)
C236 C235 C234 113.4(4)
C237 C236 C235 115.3(5)
C236 C237 C238 117.5(5)
C237 C238 C239 114.6(4)
C234 C239 C240 120.0(4)
C234 C239 C238 120.1(3)
C240 C239 C238 119.8(3)
C239 C240 C231 120.8(3)
C239 C240 C241 121.2(3)
C231 C240 C241 117.7(3)
C242 C241 C250 120.5(4)
C242 C241 C240 117.0(4)
C250 C241 C240 122.5(4)
O4 C242 C243 120.6(3)
O4 C242 C241 120.8(3)
C243 C242 C241 118.3(4)
C244 C243 C242 121.6(4)
C244 C243 Br5 117.5(3)
C242 C243 Br5 120.9(3)
C243 C244 C245 120.5(4)
C244 C245 C250 120.0(4)
C244 C245 C246 118.3(4)
C250 C245 C246 121.8(4)
C247 C246 C245 110.7(3)
C246 C247 C248 109.2(4)
C247 C248 C249 112.6(4)
C250 C249 C248 114.0(3)
C245 C250 C241 119.0(4)
C245 C250 C249 121.3(4)
C241 C250 C249 119.7(4)
C254 C253 C255 109.9(4)
C254 C253 C256 107.4(4)
C255 C253 C256 108.2(4)
C254 C253 Si2 113.8(3)
C255 C253 Si2 109.7(3)
C256 C253 Si2 107.7(3)

loop_
_geom_bond_atom_site_label_1
_geom_bond_atom_site_label_2
_geom_bond_distance
W1 N1 1.765(3)
W1 O1 1.974(2)
W1 C3 2.040(4)
W1 C1 2.057(4)
W1 N2 2.063(3)
C1 C2 1.585(7)
C2 C3 1.591(7)
N1 C11 1.377(5)
C11 C12 1.409(6)
C11 C16 1.423(5)
C12 C13 1.406(6)
C12 C121 1.513(6)
C121 C122 1.531(6)
C121 C123 1.531(6)
C13 C14 1.381(6)
C14 C15 1.382(6)
C15 C16 1.398(5)
C16 C161 1.513(6)
C161 C163 1.526(6)
C161 C162 1.529(7)
N2 C22 1.389(5)
N2 C25 1.391(5)
C21 C22 1.497(6)
C22 C23 1.374(6)
C23 C24 1.411(7)
C24 C25 1.371(6)
C25 C26 1.487(6)
O1 C31 1.330(5)
O2 C42 1.375(5)
O2 Si1 1.681(3)
Br1 C43 1.901(4)
Br2 C32 1.907(4)
Si1 C52 1.842(5)
Si1 C51 1.857(6)
Si1 C53 1.869(5)
C31 C32 1.405(5)
C31 C40 1.405(6)
C32 C33 1.380(6)
C33 C34 1.380(6)
C34 C39 1.406(6)
C34 C35 1.515(6)
C35 C36 1.523(7)
C36 C37 1.511(7)
C37 C38 1.537(5)
C38 C39 1.518(6)
C39 C40 1.410(6)
C40 C41 1.503(6)
C41 C42 1.398(6)
C41 C50 1.407(6)
C42 C43 1.398(6)
C43 C44 1.388(6)
C44 C45 1.388(6)
C45 C50 1.397(6)
C45 C46 1.527(6)
C46 C47 1.508(7)
C47 C48 1.513(7)
C48 C49 1.520(6)
C49 C50 1.518(6)
C53 C54 1.533(7)
C53 C55 1.540(9)
C53 C56 1.543(6)
W2 N3 1.770(3)
W2 O3 1.972(2)
W2 C6 2.050(4)
W2 C4 2.051(4)
W2 N4 2.058(4)
C4 C5 1.575(7)
C5 C6 1.597(6)
N3 C211 1.387(5)
C211 C216 1.416(5)
C211 C212 1.421(6)
C212 C213 1.395(6)
C212 C217 1.527(6)
C217 C218 1.522(6)
C217 C219 1.533(6)
C213 C214 1.376(6)
C214 C215 1.389(6)
C215 C216 1.390(6)
C216 C264 1.524(6)
C264 C262 1.530(5)
C264 C263 1.533(6)
N4 C222 1.394(6)
N4 C225 1.407(6)
C221 C222 1.493(7)
C222 C223 1.367(7)
C223 C224 1.402(8)
C224 C225 1.363(7)
C225 C226 1.502(7)
O3 C231 1.335(4)
O4 C242 1.369(5)
O4 Si2 1.677(3)
Br3 C232 1.906(4)
Br5 C243 1.899(4)
Si2 C251 1.858(5)
Si2 C252 1.868(4)
Si2 C253 1.891(4)
C231 C232 1.398(5)
C231 C240 1.416(6)
C232 C233 1.384(5)
C233 C234 1.384(6)
C234 C239 1.397(6)
C234 C235 1.522(5)
C235 C236 1.519(7)
C236 C237 1.406(9)
C237 C238 1.497(6)
C238 C239 1.522(6)
C239 C240 1.408(5)
C240 C241 1.503(5)
C241 C242 1.403(6)
C241 C250 1.411(6)
C242 C243 1.400(5)
C243 C244 1.368(6)
C244 C245 1.388(6)
C245 C250 1.405(6)
C245 C246 1.519(6)
C246 C247 1.515(6)
C247 C248 1.520(6)
C248 C249 1.526(6)
C249 C250 1.514(6)
C253 C254 1.526(6)
C253 C255 1.534(7)
C253 C256 1.534(6)
